data_7027824
loop_
_publ_author_name
'G\"orlitzer, Hans W.'
'Spiegler, Michael'
'Anwander, Reiner'

_publ_section_title
;
 C2-symmetric bis(oxazolinato) complexes of yttrium and
 lanthanum&#x200A;&#x2020;&#x200A;&#x2021;
;
_journal_issue 24
_journal_name_full 'Journal of the Chemical Society, Dalton Transactions'
_journal_page_first 4287
_journal_paper_doi 10.1039/a908313h
_journal_year 1999
_chemical_compound_source 'see text'
_chemical_formula_moiety 'C23 H54 N4 O2 Si4 Y'
_chemical_formula_sum 'C23 H54 N4 O2 Si4 Y'
_chemical_formula_weight 619.97
_chemical_name_systematic
;
 ?
;
_space_group_IT_number 18
_symmetry_cell_setting orthorhombic
_symmetry_space_group_name_Hall 'P 2 2ab'
_symmetry_space_group_name_H-M 'P 21 21 2'
_cell_angle_alpha 90
_cell_angle_beta 90
_cell_angle_gamma 90
_cell_formula_units_Z 2
_cell_length_a 11.0695(4)
_cell_length_b 11.4615(6)
_cell_length_c 13.8026(7)
_cell_measurement_temperature 193
_cell_volume 1751.18(14)
_computing_cell_refinement 'Scalepack (HKL)'
_computing_data_collection 'Collect (Nonius)'
_computing_data_reduction 'Nprocess (Nonius)'
_computing_molecular_graphics 'PLATON (SPEK, 1990)'
_computing_publication_material 'PLATON (Spek, 1990)'
_computing_structure_refinement 'SHELXL-97 (Sheldrick, 1997)'
_computing_structure_solution 'SIR97 (Giaccovazza)'
_diffrn_ambient_temperature 193
_diffrn_measurement_device_type 'Kappa CCD / MACH3 (Nonius)'
_diffrn_measurement_method phi-scans/omega-scans
_diffrn_radiation_monochromator graphite
_diffrn_radiation_source 'FR591 rotating anode (Nonius)'
_diffrn_radiation_type 'Mo K\a'
_diffrn_radiation_wavelength 0.71073
_diffrn_reflns_av_R_equivalents 0.058
_diffrn_reflns_av_sigmaI/netI 0.0190
_diffrn_reflns_limit_h_max 13
_diffrn_reflns_limit_h_min -13
_diffrn_reflns_limit_k_max 14
_diffrn_reflns_limit_k_min -14
_diffrn_reflns_limit_l_max 17
_diffrn_reflns_limit_l_min -17
_diffrn_reflns_number 3470
_diffrn_reflns_reduction_process
;
 ?
;
_diffrn_reflns_theta_max 26.37
_diffrn_reflns_theta_min 4.62
_exptl_absorpt_coefficient_mu 1.83
_exptl_absorpt_correction_type empirical
_exptl_absorpt_process_details 'Program: Scalepack (Nonius)'
_exptl_crystal_density_diffrn 1.176
_exptl_crystal_density_method 'Not Measured'
_exptl_crystal_F_000 662
_exptl_crystal_size_max 0.13
_exptl_crystal_size_mid 0.09
_exptl_crystal_size_min 0.09
_refine_diff_density_max 0.848
_refine_diff_density_min -0.708
_refine_diff_density_rms 0.101
_refine_ls_abs_structure_details 'Flack H.D. (1983), Acta Cryst. A39, 876-881'
_refine_ls_abs_structure_Flack 0.05(2)
_refine_ls_extinction_method none
_refine_ls_goodness_of_fit_ref 1.207
_refine_ls_hydrogen_treatment mixed
_refine_ls_matrix_type full
_refine_ls_number_parameters 163
_refine_ls_number_reflns 3470
_refine_ls_number_restraints 0
_refine_ls_restrained_S_all 1.207
_refine_ls_R_factor_all 0.0581
_refine_ls_R_factor_gt 0.0576
_refine_ls_shift/su_max 0.001
_refine_ls_shift/su_mean 0.000
_refine_ls_structure_factor_coef Fsqd
_refine_ls_weighting_details 'w=1/is^2^(Fo^2^)+(0.0000P)^2^+7.5050P] where P=(Fo^2^+2Fc^2^)/3'
_refine_ls_weighting_scheme calc
_refine_ls_wR_factor_gt 0.1439
_refine_ls_wR_factor_ref 0.1441
_reflns_number_gt 3430
_reflns_number_total 3470
_reflns_threshold_expression >2sigma(i)
_cod_data_source_file 908313hsup1.cif
_cod_data_source_block 5a
_cod_depositor_comments
;
The following automatic conversions were performed:

'_symmetry_cell_setting' value 'Orthorhombic' changed to
'orthorhombic' according to
/home/saulius/struct/CIF-dictionaries/cif_core.dic dictionary named
'cif_core.dic' version 2.4.2 from 2011-04-26.

Automatic conversion script
Id: cif_fix_values 1891 2012-01-12 08:04:46Z andrius 

The following automatic conversions were performed:

'_refine_ls_weighting_scheme' value 'calc
w=1/is^2^(Fo^2^)+(0.0000P)^2^+7.5050P] where P=(Fo^2^+2Fc^2^)/3' was
changed to 'calc'. New tag '_refine_ls_weighting_details' was
created. The value of the new tag was set to
'w=1/is^2^(Fo^2^)+(0.0000P)^2^+7.5050P] where P=(Fo^2^+2Fc^2^)/3'.

Automatic conversion script
Id: cif_fix_values 3143 2015-03-26 13:38:13Z robertas 
;
_cod_database_code 7027824

loop_
_symmetry_equiv_pos_as_xyz
x,y,z
-x,-y,z
1/2+x,1/2-y,-z
1/2-x,1/2+y,-z

loop_
_atom_site_aniso_label
_atom_site_aniso_U_11
_atom_site_aniso_U_22
_atom_site_aniso_U_33
_atom_site_aniso_U_23
_atom_site_aniso_U_13
_atom_site_aniso_U_12
Y 0.0299(3) 0.0287(3) 0.0227(3) 0.0000 0.0000 0.0030(3)
Si1 0.0397(10) 0.0389(9) 0.0973(18) 0.0052(13) -0.0080(13) 0.0067(8)
Si2 0.0465(12) 0.0438(11) 0.0851(17) 0.0025(11) -0.0231(12) 0.0069(10)
O12 0.117(6) 0.069(4) 0.069(4) 0.029(3) 0.053(4) 0.038(4)
N1 0.032(3) 0.037(3) 0.070(4) 0.007(3) -0.006(3) 0.000(2)
N10 0.049(3) 0.025(3) 0.055(3) 0.007(2) 0.016(3) 0.008(2)
C1 0.038(5) 0.073(6) 0.169(12) -0.015(7) 0.017(6) 0.010(4)
C2 0.102(8) 0.045(5) 0.121(9) -0.003(5) -0.012(7) 0.019(5)
C3 0.111(9) 0.087(7) 0.065(6) 0.025(5) -0.025(6) 0.007(7)
C4 0.066(6) 0.081(7) 0.150(10) -0.026(7) -0.058(7) 0.000(5)
C11 0.081(6) 0.046(4) 0.044(4) 0.020(3) 0.026(4) 0.031(4)
C13 0.081(7) 0.055(5) 0.134(10) 0.017(6) 0.069(8) 0.008(5)
C14 0.044(4) 0.030(3) 0.089(6) 0.012(4) 0.023(4) 0.003(3)
C15 0.041(4) 0.034(4) 0.086(6) 0.003(4) 0.014(4) 0.000(3)
C16 0.080(6) 0.034(4) 0.086(6) 0.013(4) 0.012(5) 0.014(4)
C17 0.044(4) 0.053(5) 0.107(7) 0.010(5) 0.015(4) -0.012(4)
C18 0.038(3) 0.044(4) 0.079(6) -0.002(4) 0.006(4) -0.008(3)
C19 0.098(9) 0.066(7) 0.036(4) 0.0000 0.0000 0.058(8)

loop_
_atom_site_label
_atom_site_type_symbol
_atom_site_thermal_displace_type
_atom_site_fract_x
_atom_site_fract_y
_atom_site_fract_z
_atom_site_occupancy
_atom_site_U_iso_or_equiv
Y Y Uani 0.50000 1.00000 0.75661(4) 1.000 0.0271(2)
Si1 Si Uani 0.27735(17) 1.18868(17) 0.7566(2) 1.000 0.0586(7)
Si2 Si Uani 0.3203(2) 1.06420(19) 0.5636(2) 1.000 0.0585(8)
O12 O Uani 0.3186(8) 0.8978(6) 1.0319(5) 1.000 0.085(3)
N1 N Uani 0.3487(5) 1.0926(5) 0.6840(5) 1.000 0.0463(19)
N10 N Uani 0.3902(5) 0.9230(4) 0.8817(4) 1.000 0.0430(17)
C1 C Uani 0.1214(8) 1.1473(9) 0.7952(9) 1.000 0.093(5)
C2 C Uani 0.2749(11) 1.3413(7) 0.7092(8) 1.000 0.089(4)
C3 C Uani 0.3793(11) 1.1804(9) 0.4791(7) 1.000 0.088(4)
C4 C Uani 0.1563(9) 1.0416(9) 0.5359(9) 1.000 0.099(5)
C11 C Uani 0.4071(8) 0.9421(7) 0.9756(5) 1.000 0.057(3)
C13 C Uani 0.2235(11) 0.8562(8) 0.9719(9) 1.000 0.090(4)
C14 C Uani 0.2796(7) 0.8531(6) 0.8703(6) 1.000 0.054(3)
C15 C Uani 0.3029(7) 0.7321(6) 0.8282(7) 1.000 0.054(3)
C16 C Uani 0.3794(9) 0.6570(7) 0.8938(7) 1.000 0.067(3)
C17 C Uani 0.1777(8) 0.6739(7) 0.8081(7) 1.000 0.068(3)
C18 C Uani 0.3658(6) 0.7457(6) 0.7291(6) 1.000 0.054(3)
C19 C Uani 0.50000 1.00000 1.0210(6) 1.000 0.067(4)
H1 H Uiso 0.333(8) 1.180(8) 0.842(6) 1.000 0.07(3)
H1A H Uiso 0.12190 1.06890 0.81980 1.000 0.1400
H1B H Uiso 0.06780 1.15190 0.74070 1.000 0.1400
H1C H Uiso 0.09430 1.19960 0.84500 1.000 0.1400
H2 H Uiso 0.390(5) 0.965(5) 0.549(4) 1.000 0.023(15)
H2A H Uiso 0.35450 1.36300 0.68830 1.000 0.1340
H2B H Uiso 0.24880 1.39340 0.75950 1.000 0.1340
H2C H Uiso 0.22010 1.34610 0.65540 1.000 0.1340
H3A H Uiso 0.46350 1.19320 0.49170 1.000 0.1310
H3B H Uiso 0.33550 1.25160 0.48950 1.000 0.1310
H3C H Uiso 0.36880 1.15540 0.41330 1.000 0.1310
H4A H Uiso 0.12430 0.98210 0.57760 1.000 0.1480
H4B H Uiso 0.14740 1.01800 0.46950 1.000 0.1480
H4C H Uiso 0.11320 1.11320 0.54630 1.000 0.1480
H13A H Uiso 0.15460 0.90850 0.97390 1.000 0.1080
H13B H Uiso 0.19770 0.77900 0.99190 1.000 0.1080
H14 H Uiso 0.22540 0.89490 0.82610 1.000 0.0660
H16A H Uiso 0.39140 0.58200 0.86430 1.000 0.1000
H16B H Uiso 0.33930 0.64730 0.95500 1.000 0.1000
H16C H Uiso 0.45630 0.69380 0.90400 1.000 0.1000
H17A H Uiso 0.18990 0.59690 0.78250 1.000 0.1020
H17B H Uiso 0.13370 0.72000 0.76200 1.000 0.1020
H17C H Uiso 0.13280 0.66910 0.86750 1.000 0.1020
H18A H Uiso 0.38210 0.66990 0.70250 1.000 0.0800
H18B H Uiso 0.44030 0.78740 0.73730 1.000 0.0800
H18C H Uiso 0.31400 0.78810 0.68590 1.000 0.0800
H19A H Uiso 0.46200 1.05690 1.06320 0.500 0.0800
H19B H Uiso 0.53800 0.94310 1.06320 0.500 0.0800

loop_
_atom_type_symbol
_atom_type_description
_atom_type_scat_dispersion_real
_atom_type_scat_dispersion_imag
_atom_type_scat_source
Y Y -2.7962 3.5667 'International Tables Vol C Tables 4.2.6.8 and 6.1.1.4'
Si Si 0.0817 0.0704 'International Tables Vol C Tables 4.2.6.8 and 6.1.1.4'
O O 0.0106 0.0060 'International Tables Vol C Tables 4.2.6.8 and 6.1.1.4'
N N 0.0061 0.0033 'International Tables Vol C Tables 4.2.6.8 and 6.1.1.4'
H H 0.0000 0.0000 'International Tables Vol C Tables 4.2.6.8 and 6.1.1.4'
C C 0.0033 0.0016 'International Tables Vol C Tables 4.2.6.8 and 6.1.1.4'

loop_
_geom_angle_atom_site_label_1
_geom_angle_atom_site_label_2
_geom_angle_atom_site_label_3
_geom_angle
_geom_angle_site_symmetry_1
_geom_angle_site_symmetry_3
_geom_angle_publ_flag
Si1 Y N1 28.15(18) . . yes
Si1 Y N10 81.67(13) . . yes
Si1 Y Si1 180.00 . 2_675 yes
Si1 Y N1 151.85(18) . 2_675 yes
Si1 Y N10 98.33(13) . 2_675 yes
N1 Y N10 97.1(2) . . yes
Si1 Y N1 151.85(18) 2_675 . yes
N1 Y N1 126.4(2) . 2_675 yes
N1 Y N10 123.8(2) . 2_675 yes
Si1 Y N10 98.33(13) 2_675 . yes
N1 Y N10 123.8(2) 2_675 . yes
N10 Y N10 82.04(19) . 2_675 yes
Si1 Y N1 28.15(18) 2_675 2_675 yes
Si1 Y N10 81.67(13) 2_675 2_675 yes
N1 Y N10 97.1(2) 2_675 2_675 yes
Y Si1 N1 38.5(2) . . yes
Y Si1 C1 121.8(3) . . yes
Y Si1 C2 128.9(4) . . yes
N1 Si1 C1 115.9(4) . . yes
N1 Si1 C2 114.2(4) . . yes
C1 Si1 C2 108.9(5) . . yes
N1 Si2 C3 113.6(4) . . yes
N1 Si2 C4 113.6(4) . . yes
C3 Si2 C4 107.9(5) . . yes
N1 Si1 H1 105(4) . . no
C1 Si1 H1 99(4) . . no
C2 Si1 H1 113(4) . . no
Y Si1 H1 67(4) . . no
C3 Si2 H2 107(2) . . no
C4 Si2 H2 113(2) . . no
N1 Si2 H2 101(2) . . no
C11 O12 C13 109.2(7) . . yes
Y N1 Si1 113.4(3) . . yes
Y N1 Si2 118.9(3) . . yes
Si1 N1 Si2 127.7(4) . . yes
Y N10 C11 126.7(5) . . yes
Y N10 C14 124.8(5) . . yes
C11 N10 C14 108.1(6) . . yes
O12 C11 C19 117.5(7) . . yes
O12 C11 N10 113.4(7) . . yes
N10 C11 C19 129.0(7) . . yes
O12 C13 C14 103.9(8) . . yes
C13 C14 C15 116.0(7) . . no
N10 C14 C13 103.1(7) . . yes
N10 C14 C15 113.3(6) . . yes
C14 C15 C16 112.6(7) . . no
C14 C15 C17 107.8(6) . . no
C14 C15 C18 108.8(6) . . no
C16 C15 C17 111.1(7) . . no
C16 C15 C18 109.7(7) . . no
C17 C15 C18 106.6(7) . . no
C11 C19 C11 125.8(8) . 2_675 no
Si1 C1 H1A 109.45 . . no
Si1 C1 H1B 109.51 . . no
Si1 C1 H1C 109.54 . . no
H1A C1 H1B 109.39 . . no
H1A C1 H1C 109.44 . . no
H1B C1 H1C 109.50 . . no
Si1 C2 H2A 109.55 . . no
Si1 C2 H2B 109.48 . . no
Si1 C2 H2C 109.49 . . no
H2A C2 H2B 109.41 . . no
H2A C2 H2C 109.42 . . no
H2B C2 H2C 109.47 . . no
Si2 C3 H3A 109.40 . . no
Si2 C3 H3B 109.44 . . no
Si2 C3 H3C 109.41 . . no
H3A C3 H3B 109.48 . . no
H3A C3 H3C 109.57 . . no
H3B C3 H3C 109.53 . . no
Si2 C4 H4A 109.48 . . no
Si2 C4 H4B 109.45 . . no
Si2 C4 H4C 109.44 . . no
H4A C4 H4B 109.52 . . no
H4A C4 H4C 109.52 . . no
H4B C4 H4C 109.41 . . no
O12 C13 H13A 110.99 . . no
O12 C13 H13B 110.99 . . no
C14 C13 H13A 111.00 . . no
C14 C13 H13B 110.99 . . no
H13A C13 H13B 108.90 . . no
N10 C14 H14 108.03 . . no
C13 C14 H14 108.04 . . no
C15 C14 H14 108.09 . . no
C15 C16 H16A 109.49 . . no
C15 C16 H16B 109.53 . . no
C15 C16 H16C 109.56 . . no
H16A C16 H16B 109.46 . . no
H16A C16 H16C 109.43 . . no
H16B C16 H16C 109.36 . . no
C15 C17 H17A 109.44 . . no
C15 C17 H17B 109.43 . . no
C15 C17 H17C 109.38 . . no
H17A C17 H17B 109.47 . . no
H17A C17 H17C 109.53 . . no
H17B C17 H17C 109.56 . . no
C15 C18 H18A 109.41 . . no
C15 C18 H18B 109.48 . . no
C15 C18 H18C 109.42 . . no
H18A C18 H18B 109.52 . . no
H18A C18 H18C 109.45 . . no
H18B C18 H18C 109.55 . . no
C11 C19 H19A 105.89 . . no
C11 C19 H19B 105.87 . . no
H19A C19 H19B 106.22 . . no
C11 C19 H19A 105.87 2_675 . no
C11 C19 H19B 105.89 2_675 . no

loop_
_geom_bond_atom_site_label_1
_geom_bond_atom_site_label_2
_geom_bond_distance
_geom_bond_publ_flag
Y Si1 3.2789(19) yes
Y N1 2.222(6) yes
Y N10 2.288(5) yes
Si1 N1 1.685(7) yes
Si1 C1 1.868(10) yes
Si1 C2 1.868(9) yes
Si2 N1 1.722(7) yes
Si2 C3 1.887(11) yes
Si2 C4 1.873(10) yes
Si1 H1 1.33(8) no
Si2 H2 1.39(6) no
O12 C11 1.350(11) yes
O12 C13 1.422(14) yes
N10 C11 1.328(9) yes
N10 C14 1.472(9) yes
C11 C19 1.375(9) no
C13 C14 1.534(15) no
C14 C15 1.526(10) no
C15 C18 1.543(12) no
C15 C16 1.509(12) no
C15 C17 1.563(12) no
C1 H1A 0.9606 no
C1 H1B 0.9595 no
C1 H1C 0.9601 no
C2 H2A 0.9599 no
C2 H2B 0.9602 no
C2 H2C 0.9604 no
C3 H3A 0.9594 no
C3 H3B 0.9600 no
C3 H3C 0.9594 no
C4 H4A 0.9601 no
C4 H4B 0.9606 no
C4 H4C 0.9600 no
C13 H13A 0.9705 no
C13 H13B 0.9699 no
C14 H14 0.9807 no
C16 H16A 0.9604 no
C16 H16B 0.9607 no
C16 H16C 0.9604 no
C17 H17A 0.9602 no
C17 H17B 0.9598 no
C17 H17C 0.9603 no
C18 H18A 0.9603 no
C18 H18B 0.9599 no
C18 H18C 0.9594 no
C19 H19A 0.9703 no
C19 H19B 0.9703 no

loop_
_geom_contact_atom_site_label_1
_geom_contact_atom_site_label_2
_geom_contact_distance
_geom_contact_site_symmetry_2
_geom_contact_publ_flag
Y C18 3.293(7) . no
Y C18 3.293(7) 2_675 no
Y H18B 2.5388 . no
Y H18C 3.3302 . no
Y H18B 2.5388 2_675 no
Y H18C 3.3302 2_675 no
Si2 Si2 4.242(3) 2_675 no
Si1 H18B 3.1488 2_675 no
Si2 H2 3.23(6) 2_675 no
N1 H18B 2.8086 2_675 no
N10 H16C 2.7443 . no
N10 H18B 2.5876 . no
C4 C4 3.589(14) 2_575 no
C11 C16 3.471(11) . no
C16 C11 3.471(11) . no
C18 Y 3.293(7) . no
C18 Y 3.293(7) . no
C11 H16C 3.0614 . no
C13 H16B 2.7258 . no
C13 H17C 2.7718 . no
C16 H13B 2.7989 . no
C17 H19A 2.7102 4_547 no
C17 H13B 2.8171 . no
C17 H19B 2.7102 3_467 no
C19 H17C 2.8785 3_567 no
C19 H17C 2.8785 4_557 no
H1 H13B 2.5805 4_557 no
H1A H14 2.3016 . no
H2 Si2 3.23(6) 2_675 no
H2 H2 2.56(8) 2_675 no
H2 H3A 2.5579 2_675 no
H2B H17A 2.4425 1_565 no
H3A H2 2.5579 2_675 no
H3C H17B 2.5305 4_556 no
H13B C16 2.7989 . no
H13B C17 2.8171 . no
H13B H16B 2.2349 . no
H13B H17C 2.2474 . no
H13B H1 2.5805 4_547 no
H14 H1A 2.3016 . no
H14 H17B 2.4149 . no
H14 H18C 2.4910 . no
H16A H17A 2.5058 . no
H16A H18A 2.4522 . no
H16B C13 2.7258 . no
H16B H13B 2.2349 . no
H16B H17C 2.5973 . no
H16C N10 2.7443 . no
H16C C11 3.0614 . no
H16C H18B 2.5449 . no
H17A H2B 2.4425 1_545 no
H17A H16A 2.5058 . no
H17A H18A 2.5389 . no
H17B H14 2.4149 . no
H17B H18C 2.3866 . no
H17B H3C 2.5305 4_546 no
H17C C13 2.7718 . no
H17C H13B 2.2474 . no
H17C H16B 2.5973 . no
H17C C19 2.8785 3_467 no
H17C H19B 1.9157 3_467 no
H17C C19 2.8785 4_547 no
H17C H19A 1.9157 4_547 no
H18A H16A 2.4522 . no
H18A H17A 2.5389 . no
H18B Y 2.5388 . no
H18B N10 2.5876 . no
H18B H16C 2.5449 . no
H18B Y 2.5388 . no
H18B Si1 3.1488 2_675 no
H18B N1 2.8086 2_675 no
H18C Y 3.3302 . no
H18C H14 2.4910 . no
H18C H17B 2.3866 . no
H18C Y 3.3302 . no
H19A C17 2.7102 4_557 no
H19A H17C 1.9157 4_557 no
H19B C17 2.7102 3_567 no
H19B H17C 1.9157 3_567 no

loop_
_geom_hbond_atom_site_label_D
_geom_hbond_atom_site_label_H
_geom_hbond_atom_site_label_A
_geom_hbond_distance_DH
_geom_hbond_distance_HA
_geom_hbond_distance_DA
_geom_hbond_angle_DHA
_geom_hbond_publ_flag
C18 H18B N10 0.9599 2.5876 2.939(9) 101.87 yes

loop_
_geom_torsion_atom_site_label_1
_geom_torsion_atom_site_label_2
_geom_torsion_atom_site_label_3
_geom_torsion_atom_site_label_4
_geom_torsion
_geom_torsion_site_symmetry_1
_geom_torsion_site_symmetry_4
_geom_torsion_publ_flag
N1 Y Si1 C1 92.6(6) . . no
N1 Y Si1 C2 -80.3(6) . . no
N10 Y Si1 N1 -122.7(3) . . no
N10 Y Si1 C1 -30.1(5) . . no
N10 Y Si1 C2 157.1(5) . . no
N1 Y Si1 N1 34.0(5) 2_675 . no
N1 Y Si1 C1 126.6(5) 2_675 . no
N1 Y Si1 C2 -46.2(6) 2_675 . no
N10 Y Si1 N1 156.7(3) 2_675 . no
N10 Y Si1 C1 -110.7(5) 2_675 . no
N10 Y Si1 C2 76.5(5) 2_675 . no
Si1 Y N1 Si2 177.9(6) . . no
N10 Y N1 Si1 57.1(3) . . no
N10 Y N1 Si2 -125.0(3) . . no
Si1 Y N1 Si1 -180.00(11) 2_675 . no
Si1 Y N1 Si2 -2.1(6) 2_675 . no
N1 Y N1 Si1 -160.8(3) 2_675 . no
N1 Y N1 Si2 17.1(4) 2_675 . no
N10 Y N1 Si1 -28.1(4) 2_675 . no
N10 Y N1 Si2 149.8(3) 2_675 . no
Si1 Y N10 C11 -96.1(6) . . no
Si1 Y N10 C14 76.9(5) . . no
N1 Y N10 C11 -119.7(6) . . no
N1 Y N10 C14 53.3(5) . . no
Si1 Y N10 C11 83.9(6) 2_675 . no
Si1 Y N10 C14 -103.1(5) 2_675 . no
N1 Y N10 C11 96.9(6) 2_675 . no
N1 Y N10 C14 -90.1(5) 2_675 . no
N10 Y N10 C11 3.6(6) 2_675 . no
N10 Y N10 C14 176.6(5) 2_675 . no
N10 Y Si1 H1 56(4) . . no
N1 Y Si1 H1 -147(4) 2_675 . no
N10 Y Si1 H1 -25(4) 2_675 . no
N1 Y Si1 H1 179(4) . . no
C2 Si1 N1 Y 122.8(5) . . no
C2 Si1 N1 Si2 -54.9(6) . . no
Y Si1 N1 Si2 -177.7(7) . . no
C1 Si1 N1 Y -109.3(5) . . no
C1 Si1 N1 Si2 73.0(6) . . no
C3 Si2 N1 Si1 76.0(6) . . no
C4 Si2 N1 Y 134.6(4) . . no
C3 Si2 N1 Y -101.7(5) . . no
C4 Si2 N1 Si1 -47.8(6) . . no
C13 O12 C11 N10 -7.7(10) . . no
C13 O12 C11 C19 171.9(7) . . no
C11 O12 C13 C14 13.8(9) . . no
Y N10 C11 O12 171.4(5) . . no
C11 N10 C14 C15 -115.4(7) . . no
C11 N10 C14 C13 10.7(8) . . no
C14 N10 C11 O12 -2.5(9) . . no
C14 N10 C11 C19 177.9(7) . . no
Y N10 C11 C19 -8.1(11) . . no
Y N10 C14 C15 70.5(7) . . no
Y N10 C14 C13 -163.4(5) . . no
O12 C11 C19 C11 -175.0(6) . 2_675 no
N10 C11 C19 C11 4.6(11) . 2_675 no
O12 C13 C14 C15 109.8(8) . . no
O12 C13 C14 N10 -14.5(8) . . no
N10 C14 C15 C17 -173.1(7) . . no
N10 C14 C15 C18 -57.8(8) . . no
N10 C14 C15 C16 63.9(9) . . no
C13 C14 C15 C17 68.0(10) . . no
C13 C14 C15 C18 -176.7(7) . . no
C13 C14 C15 C16 -55.0(10) . . no
